data_1533342
loop_
_publ_author_name
Zulhadjri
'Tanae, M.'
'Kamegashira, N.'
'Satoh, H.'
'Shishido, T.'
'Kazuo, N.'

_publ_section_title
;
 Growth and structure anlysis of Sr Ln Mn O4 single crystal (Ln = rare
 earth)
;
_journal_name_full Kidorui
_journal_page_first 96
_journal_page_last 97
_journal_volume 42
_journal_year 2003
_chemical_formula_sum 'Mn O4 Pr Sr'
_chemical_name_systematic 'Sr Pr (Mn O4)'
_space_group_IT_number 139
_symmetry_space_group_name_Hall '-I 4 2'
_symmetry_space_group_name_H-M 'I 4/m m m'
_cell_angle_alpha 90
_cell_angle_beta 90
_cell_angle_gamma 90
_cell_formula_units_Z 2
_cell_length_a 3.77
_cell_length_b 3.77
_cell_length_c 13
_cell_volume 184.768
_citation_journal_id_ASTM KIDOEP
_cod_data_source_file Zulhadjri_KIDOEP_2003_852.cif
_cod_data_source_block Mn1O4Pr1Sr1
_cod_original_cell_volume 184.7677
_cod_original_formula_sum 'Mn1 O4 Pr1 Sr1'
_cod_database_code 1533342

loop_
_symmetry_equiv_pos_as_xyz
x,y,z
-y,x,z
-x,-y,z
y,-x,z
x,-y,-z
y,x,-z
-x,y,-z
-y,-x,-z
-x,-y,-z
y,-x,-z
x,y,-z
-y,x,-z
-x,y,z
-y,-x,z
x,-y,z
y,x,z
x+1/2,y+1/2,z+1/2
-y+1/2,x+1/2,z+1/2
-x+1/2,-y+1/2,z+1/2
y+1/2,-x+1/2,z+1/2
x+1/2,-y+1/2,-z+1/2
y+1/2,x+1/2,-z+1/2
-x+1/2,y+1/2,-z+1/2
-y+1/2,-x+1/2,-z+1/2
-x+1/2,-y+1/2,-z+1/2
y+1/2,-x+1/2,-z+1/2
x+1/2,y+1/2,-z+1/2
-y+1/2,x+1/2,-z+1/2
-x+1/2,y+1/2,z+1/2
-y+1/2,-x+1/2,z+1/2
x+1/2,-y+1/2,z+1/2
y+1/2,x+1/2,z+1/2

loop_
_atom_site_label
_atom_site_type_symbol
_atom_site_fract_x
_atom_site_fract_y
_atom_site_fract_z
_atom_site_occupancy
_atom_site_U_iso_or_equiv
Sr1 Sr+2 0 0 0.3555 0.5 0.0
Pr1 Pr+3 0 0 0.3555 0.5 0.0
Mn1 Mn+3 0 0 0 1 0.0
O1 O-2 0 0 0.1716 1 0.0
O2 O-2 0 0.5 0 1 0.0
